data_1544219
loop_
_publ_author_name
'Ventura-Espinosa, David'
'Vicent, Cristian'
'Baya, Miguel'
'Mata, Jose A.'

_publ_section_title
;
 Ruthenium molecular complexes immobilized on graphene as active catalysts
 for the synthesis of carboxylic acids from alcohol dehydrogenation
;
_journal_issue 22
_journal_name_full 'Catal. Sci. Technol.'
_journal_page_first 8024
_journal_paper_doi 10.1039/C6CY01455K
_journal_volume 6
_journal_year 2016
_chemical_formula_moiety 'C21 H21 Cl2 F5 N2 Ru, C H Cl3'
_chemical_formula_sum 'C22 H22 Cl5 F5 N2 Ru'
_chemical_formula_weight 687.74
_space_group_crystal_system monoclinic
_space_group_IT_number 14
_space_group_name_Hall '-P 2ybc'
_space_group_name_H-M_alt 'P 1 21/c 1'
_symmetry_space_group_name_Hall '-P 2ybc'
_symmetry_space_group_name_H-M 'P 1 21/c 1'
_atom_sites_solution_hydrogens geom
_atom_sites_solution_primary iterative
_atom_sites_solution_secondary difmap
_audit_creation_date 2014-12-23
_audit_creation_method
;
Olex2 1.2-alpha
(compiled 2014.11.28 svn.r3106 for OlexSys, GUI svn.r4963)
;
_audit_update_record
;
2016-07-01 deposited with the CCDC.
2016-09-27 downloaded from the CCDC.
;
_cell_angle_alpha 90.00
_cell_angle_beta 91.922(3)
_cell_angle_gamma 90.00
_cell_formula_units_Z 4
_cell_length_a 15.9690(4)
_cell_length_b 10.6225(4)
_cell_length_c 15.6395(5)
_cell_measurement_temperature 293(2)
_cell_volume 2651.45(15)
_computing_molecular_graphics 'Olex2 (Dolomanov et al., 2009)'
_computing_publication_material 'Olex2 (Dolomanov et al., 2009)'
_computing_structure_refinement 'ShelXL (Sheldrick, 2008)'
_computing_structure_solution
;
Superflip (Palatinus & Chapuis, 2007;Palatinus & van der Lee, 2008;
Palatinus et al., 2012)
;
_diffrn_ambient_temperature 293(2)
_diffrn_measured_fraction_theta_full 0.999
_diffrn_measured_fraction_theta_max 0.899
_diffrn_radiation_monochromator graphite
_diffrn_radiation_type MoK\a
_diffrn_radiation_wavelength 0.71073
_diffrn_reflns_av_R_equivalents 0.0518
_diffrn_reflns_av_unetI/netI 0.0391
_diffrn_reflns_limit_h_max 22
_diffrn_reflns_limit_h_min -22
_diffrn_reflns_limit_k_max 13
_diffrn_reflns_limit_k_min -14
_diffrn_reflns_limit_l_max 20
_diffrn_reflns_limit_l_min -21
_diffrn_reflns_number 29917
_diffrn_reflns_theta_full 25.00
_diffrn_reflns_theta_max 29.46
_diffrn_reflns_theta_min 2.86
_diffrn_source 'fine-focus sealed tube'
_exptl_absorpt_coefficient_mu 1.146
_exptl_crystal_colour 'clear orangish orange'
_exptl_crystal_colour_lustre clear
_exptl_crystal_colour_modifier orangish
_exptl_crystal_colour_primary orange
_exptl_crystal_density_diffrn 1.723
_exptl_crystal_density_method 'not measured'
_exptl_crystal_description prism
_exptl_crystal_F_000 1368
_exptl_crystal_recrystallization_method 'Re-crystallisation from solvent: CHCl3'
_exptl_crystal_size_max 0.11
_exptl_crystal_size_mid 0.1
_exptl_crystal_size_min 0.09
_refine_diff_density_max 0.561
_refine_diff_density_min -1.023
_refine_diff_density_rms 0.091
_refine_ls_extinction_method none
_refine_ls_goodness_of_fit_ref 0.859
_refine_ls_hydrogen_treatment constr
_refine_ls_matrix_type full
_refine_ls_number_parameters 347
_refine_ls_number_reflns 6622
_refine_ls_number_restraints 0
_refine_ls_restrained_S_all 0.859
_refine_ls_R_factor_all 0.0463
_refine_ls_R_factor_gt 0.0351
_refine_ls_shift/su_max 0.001
_refine_ls_shift/su_mean 0.000
_refine_ls_structure_factor_coef Fsqd
_refine_ls_weighting_details 'calc w=1/[\s^2^(Fo^2^)+(0.0500P)^2^+6.3950P] where P=(Fo^2^+2Fc^2^)/3'
_refine_ls_weighting_scheme calc
_refine_ls_wR_factor_gt 0.0833
_refine_ls_wR_factor_ref 0.0997
_reflns_number_gt 5534
_reflns_number_total 6622
_reflns_threshold_expression >2sigma(I)
_cod_data_source_file c6cy01455k3.cif
_cod_data_source_block str1733
_cod_depositor_comments 'Adding full bibliography for 1544219--1544220.cif.'
_cod_original_cell_volume 2651.44(15)
_cod_database_code 1544219
_olex2_refinement_description
;
1. Fixed Uiso
 At 1.2 times of:
  All C(H) groups, All C(H,H) groups
 At 1.5 times of:
  All C(H,H,H) groups
2. Others
 Fixed Sof: Cl33(0.5) Cl34(0.5) Cl32(0.5) H2AA(0.5) H2AB(0.5) Cl(0.5) Cl1(0.5)
 Cl2(0.5)
3.a Ternary CH refined with riding coordinates:
 C2AA(H2AA), C2AA(H2AB), C29(H29)
3.b Secondary CH2 refined with riding coordinates:
 C10(H10A,H10B)
3.c Aromatic/amide H refined with riding coordinates:
 C25(H25), C8(H8), C28(H28), C27(H27), C7(H7), C24(H24)
3.d Idealised Me refined as rotating group:
 C22(H22A,H22B,H22C), C30(H30A,H30B,H30C), C31(H31A,H31B,H31C), C5(H5A,H5B,H5C)
;
_olex2_submission_special_instructions 'No special instructions were received'

loop_
_space_group_symop_id
_space_group_symop_operation_xyz
1 'x, y, z'
2 '-x, y+1/2, -z+1/2'
3 '-x, -y, -z'
4 'x, -y-1/2, z-1/2'

loop_
_atom_site_label
_atom_site_type_symbol
_atom_site_fract_x
_atom_site_fract_y
_atom_site_fract_z
_atom_site_U_iso_or_equiv
_atom_site_adp_type
_atom_site_occupancy
_atom_site_calc_flag
_atom_site_disorder_assembly
_atom_site_disorder_group
_atom_site_refinement_flags_posn
Ru1 Ru 0.296921(12) 0.53188(2) 0.526982(13) 0.02219(7) Uani 1 d . . .
Cl33 Cl 0.6310(4) 1.0403(6) 0.3949(4) 0.0750(12) Uani 0.50 d A 1 .
Cl4 Cl 0.40581(4) 0.65034(7) 0.45907(4) 0.03166(15) Uani 1 d . . .
Cl3 Cl 0.20427(4) 0.69395(7) 0.46957(4) 0.02862(14) Uani 1 d . . .
Cl34 Cl 0.5983(4) 0.9680(7) 0.5662(5) 0.0855(15) Uani 0.50 d A 1 .
Cl32 Cl 0.7673(4) 0.9589(7) 0.5057(7) 0.130(4) Uani 0.50 d A 1 .
F13 F 0.07217(12) 0.90668(19) 0.71746(13) 0.0454(5) Uani 1 d . . .
F19 F 0.05058(16) 0.4930(2) 0.91701(14) 0.0578(6) Uani 1 d . . .
F15 F -0.02232(13) 0.9116(2) 0.85590(14) 0.0555(6) Uani 1 d . . .
F21 F 0.14941(15) 0.4894(2) 0.78051(13) 0.0531(5) Uani 1 d . . .
F17 F -0.03481(13) 0.7049(2) 0.95558(13) 0.0587(6) Uani 1 d . . .
C22 C 0.3781(2) 0.3362(4) 0.6795(2) 0.0489(9) Uani 1 d . . .
H22A H 0.4352 0.3607 0.6717 0.073 Uiso 1 calc . . GR
H22B H 0.3761 0.2486 0.6946 0.073 Uiso 1 calc . . GR
H22C H 0.3551 0.3856 0.7244 0.073 Uiso 1 calc . . GR
C30 C 0.1087(3) 0.3153(5) 0.3517(3) 0.0704(13) Uani 1 d . . .
H30A H 0.0745 0.3323 0.3013 0.106 Uiso 1 calc . . GR
H30B H 0.0751 0.3218 0.4013 0.106 Uiso 1 calc . . GR
H30C H 0.1314 0.2319 0.3483 0.106 Uiso 1 calc . . GR
C14 C 0.01940(18) 0.8065(3) 0.8365(2) 0.0367(7) Uani 1 d . . .
C31 C 0.2298(3) 0.4109(5) 0.2777(2) 0.0664(12) Uani 1 d . . .
H31A H 0.2551 0.3299 0.2701 0.100 Uiso 1 calc . . GR
H31B H 0.2728 0.4740 0.2826 0.100 Uiso 1 calc . . GR
H31C H 0.1933 0.4294 0.2292 0.100 Uiso 1 calc . . GR
C11 C 0.11438(16) 0.6981(3) 0.74517(17) 0.0292(6) Uani 1 d . . .
C2AA C 0.6725(3) 1.0373(4) 0.4974(3) 0.0591(10) Uani 1 d . . .
H2AA H 0.6818 1.1245 0.5159 0.071 Uiso 0.50 calc A 1 R
H2AB H 0.6806 1.1271 0.5093 0.071 Uiso 0.50 calc A 2 R
C23 C 0.32766(18) 0.3576(3) 0.5975(2) 0.0328(6) Uani 1 d . . .
C12 C 0.06938(17) 0.8034(3) 0.76630(18) 0.0305(6) Uani 1 d . . .
N6 N 0.38886(14) 0.6588(3) 0.68152(15) 0.0320(5) Uani 1 d . . .
C29 C 0.17965(19) 0.4101(3) 0.3582(2) 0.0368(7) Uani 1 d . . .
H29 H 0.1540 0.4935 0.3630 0.044 Uiso 1 calc . . R
N9 N 0.25687(14) 0.6877(2) 0.68824(14) 0.0278(5) Uani 1 d . . .
C20 C 0.10701(19) 0.5950(3) 0.7980(2) 0.0358(6) Uani 1 d . . .
C10 C 0.16652(17) 0.6934(3) 0.66637(18) 0.0319(6) Uani 1 d . . .
H10A H 0.1506 0.6201 0.6326 0.038 Uiso 1 calc . . R
H10B H 0.1550 0.7676 0.6318 0.038 Uiso 1 calc . . R
C18 C 0.0570(2) 0.5948(3) 0.8684(2) 0.0381(7) Uani 1 d . . .
C5 C 0.47311(17) 0.6258(4) 0.6561(2) 0.0407(8) Uani 1 d . . .
H5A H 0.4698 0.5638 0.6115 0.061 Uiso 1 calc . . GR
H5B H 0.5043 0.5923 0.7045 0.061 Uiso 1 calc . . GR
H5C H 0.5008 0.6996 0.6357 0.061 Uiso 1 calc . . GR
C2 C 0.31562(16) 0.6365(3) 0.63726(16) 0.0246(5) Uani 1 d . . .
C16 C 0.01336(18) 0.7021(3) 0.8868(2) 0.0386(7) Uani 1 d . . .
C25 C 0.19452(16) 0.3999(3) 0.52073(18) 0.0277(5) Uani 1 d . . .
H25 H 0.1380 0.4203 0.5224 0.033 Uiso 1 calc . . R
C8 C 0.29314(19) 0.7406(3) 0.76145(18) 0.0366(7) Uani 1 d . . .
H8 H 0.2656 0.7814 0.8050 0.044 Uiso 1 calc . . R
C28 C 0.36626(18) 0.3563(3) 0.5180(2) 0.0339(6) Uani 1 d . . .
H28 H 0.4241 0.3477 0.5164 0.041 Uiso 1 calc . . R
C27 C 0.31857(17) 0.3680(3) 0.44034(19) 0.0304(6) Uani 1 d . . .
H27 H 0.3455 0.3615 0.3887 0.037 Uiso 1 calc . . R
C26 C 0.23270(17) 0.3888(3) 0.43925(18) 0.0293(6) Uani 1 d . . .
C7 C 0.37559(19) 0.7215(3) 0.75698(19) 0.0389(7) Uani 1 d . . .
H7 H 0.4165 0.7459 0.7974 0.047 Uiso 1 calc . . R
C24 C 0.23998(18) 0.3806(3) 0.59797(19) 0.0318(6) Uani 1 d . . .
H24 H 0.2127 0.3829 0.6496 0.038 Uiso 1 calc . . R
Cl Cl 0.7678(5) 0.9680(9) 0.4731(6) 0.120(3) Uani 0.50 d A 2 .
Cl1 Cl 0.6062(5) 1.0183(8) 0.4093(5) 0.135(3) Uani 0.50 d A 2 .
Cl2 Cl 0.6359(5) 0.9646(7) 0.5840(5) 0.115(3) Uani 0.50 d A 2 .

loop_
_atom_site_aniso_label
_atom_site_aniso_U_11
_atom_site_aniso_U_22
_atom_site_aniso_U_33
_atom_site_aniso_U_23
_atom_site_aniso_U_13
_atom_site_aniso_U_12
Ru1 0.01976(11) 0.02574(13) 0.02125(12) -0.00061(7) 0.00329(8) -0.00007(7)
Cl33 0.104(3) 0.0645(19) 0.0579(16) -0.0014(13) 0.0252(18) 0.0039(17)
Cl4 0.0258(3) 0.0385(4) 0.0309(3) 0.0053(3) 0.0057(2) -0.0038(3)
Cl3 0.0293(3) 0.0311(3) 0.0254(3) 0.0010(2) 0.0007(2) 0.0037(3)
Cl34 0.107(3) 0.073(2) 0.079(3) 0.0117(18) 0.026(2) -0.022(2)
Cl32 0.068(3) 0.049(2) 0.269(10) 0.006(4) -0.058(5) 0.008(2)
F13 0.0465(10) 0.0407(11) 0.0496(11) 0.0070(9) 0.0122(9) 0.0081(9)
F19 0.0745(15) 0.0535(13) 0.0469(12) 0.0151(10) 0.0226(11) 0.0012(12)
F15 0.0518(12) 0.0529(13) 0.0632(13) -0.0052(11) 0.0246(10) 0.0189(10)
F21 0.0722(14) 0.0408(11) 0.0477(12) 0.0038(9) 0.0240(10) 0.0181(10)
F17 0.0565(12) 0.0738(16) 0.0480(12) 0.0002(11) 0.0327(10) 0.0054(11)
C22 0.0467(18) 0.050(2) 0.050(2) 0.0204(17) -0.0118(16) 0.0004(16)
C30 0.078(3) 0.066(3) 0.065(3) 0.001(2) -0.028(2) -0.031(2)
C14 0.0270(13) 0.0463(18) 0.0372(16) -0.0085(14) 0.0080(12) 0.0052(13)
C31 0.069(3) 0.099(4) 0.0309(18) -0.003(2) 0.0032(17) 0.022(3)
C11 0.0235(12) 0.0393(16) 0.0251(13) -0.0065(11) 0.0040(10) -0.0024(11)
C2AA 0.065(3) 0.038(2) 0.075(3) -0.0025(18) 0.005(2) -0.0038(18)
C23 0.0342(14) 0.0260(14) 0.0380(16) 0.0044(12) -0.0010(12) -0.0013(12)
C12 0.0244(12) 0.0350(15) 0.0322(14) -0.0016(12) 0.0018(11) -0.0008(11)
N6 0.0241(11) 0.0468(15) 0.0250(11) -0.0035(10) 0.0019(9) -0.0017(10)
C29 0.0373(15) 0.0395(17) 0.0334(15) -0.0072(13) -0.0010(12) -0.0023(13)
N9 0.0260(10) 0.0364(13) 0.0212(11) -0.0047(9) 0.0040(8) -0.0024(9)
C20 0.0377(15) 0.0356(17) 0.0346(15) -0.0034(13) 0.0079(12) 0.0026(13)
C10 0.0270(13) 0.0427(17) 0.0262(13) -0.0024(12) 0.0035(10) 0.0029(12)
C18 0.0395(15) 0.0425(18) 0.0327(15) 0.0004(13) 0.0081(13) -0.0033(14)
C5 0.0220(12) 0.063(2) 0.0365(16) -0.0073(15) 0.0000(11) -0.0004(14)
C2 0.0254(12) 0.0271(13) 0.0216(12) -0.0028(10) 0.0041(9) -0.0031(10)
C16 0.0294(14) 0.054(2) 0.0336(15) -0.0067(14) 0.0122(12) -0.0041(14)
C25 0.0229(12) 0.0255(13) 0.0351(14) -0.0003(11) 0.0057(10) -0.0042(10)
C8 0.0362(15) 0.0476(19) 0.0262(14) -0.0092(13) 0.0070(12) -0.0022(14)
C28 0.0276(13) 0.0263(14) 0.0482(17) -0.0004(12) 0.0068(12) 0.0039(11)
C27 0.0323(13) 0.0247(14) 0.0349(15) -0.0062(11) 0.0086(11) 0.0015(11)
C26 0.0308(13) 0.0245(13) 0.0327(14) -0.0026(11) 0.0029(11) -0.0020(11)
C7 0.0357(15) 0.055(2) 0.0257(14) -0.0125(13) 0.0002(12) -0.0089(14)
C24 0.0320(13) 0.0317(15) 0.0323(14) 0.0025(12) 0.0083(11) -0.0058(12)
Cl 0.092(4) 0.078(4) 0.193(7) -0.048(4) 0.042(4) 0.007(3)
Cl1 0.173(7) 0.112(5) 0.115(5) -0.020(4) -0.064(4) 0.026(4)
Cl2 0.208(8) 0.061(2) 0.079(3) -0.002(2) 0.050(4) 0.007(4)

loop_
_atom_type_symbol
_atom_type_description
_atom_type_scat_dispersion_real
_atom_type_scat_dispersion_imag
_atom_type_scat_source
C C 0.0033 0.0016 'International Tables Vol C Tables 4.2.6.8 and 6.1.1.4'
H H 0.0000 0.0000 'International Tables Vol C Tables 4.2.6.8 and 6.1.1.4'
Cl Cl 0.1484 0.1585 'International Tables Vol C Tables 4.2.6.8 and 6.1.1.4'
F F 0.0171 0.0103 'International Tables Vol C Tables 4.2.6.8 and 6.1.1.4'
N N 0.0061 0.0033 'International Tables Vol C Tables 4.2.6.8 and 6.1.1.4'
Ru Ru -1.2594 0.8363 'International Tables Vol C Tables 4.2.6.8 and 6.1.1.4'

loop_
_geom_angle_atom_site_label_1
_geom_angle_atom_site_label_2
_geom_angle_atom_site_label_3
_geom_angle
Cl4 Ru1 Cl3 84.65(2)
C23 Ru1 Cl4 120.36(8)
C23 Ru1 Cl3 154.98(8)
C23 Ru1 C27 67.23(11)
C23 Ru1 C26 80.12(11)
C2 Ru1 Cl4 90.05(7)
C2 Ru1 Cl3 89.81(8)
C2 Ru1 C23 90.61(11)
C2 Ru1 C25 118.46(10)
C2 Ru1 C28 117.09(11)
C2 Ru1 C27 154.49(11)
C2 Ru1 C26 156.23(10)
C2 Ru1 C24 91.29(11)
C25 Ru1 Cl4 150.93(8)
C25 Ru1 Cl3 89.58(8)
C25 Ru1 C23 68.37(11)
C25 Ru1 C28 79.99(11)
C25 Ru1 C27 66.35(10)
C25 Ru1 C26 37.77(10)
C25 Ru1 C24 37.87(11)
C28 Ru1 Cl4 92.45(8)
C28 Ru1 Cl3 152.99(9)
C28 Ru1 C23 37.45(11)
C28 Ru1 C27 37.41(12)
C28 Ru1 C26 66.91(11)
C27 Ru1 Cl4 90.63(7)
C27 Ru1 Cl3 115.64(8)
C27 Ru1 C26 35.86(10)
C26 Ru1 Cl4 113.55(7)
C26 Ru1 Cl3 89.64(8)
C24 Ru1 Cl4 158.27(8)
C24 Ru1 Cl3 117.04(8)
C24 Ru1 C23 37.94(11)
C24 Ru1 C28 67.73(11)
C24 Ru1 C27 79.03(11)
C24 Ru1 C26 67.97(11)
F15 C14 C12 120.4(3)
F15 C14 C16 120.1(3)
C16 C14 C12 119.6(3)
C12 C11 C20 116.5(2)
C12 C11 C10 121.9(3)
C20 C11 C10 121.5(3)
Cl33 C2AA Cl34 109.2(4)
Cl33 C2AA Cl32 112.9(5)
Cl33 C2AA Cl 96.7(4)
Cl33 C2AA Cl1 17.3(3)
Cl32 C2AA Cl34 110.7(5)
Cl32 C2AA Cl 17.2(6)
Cl C2AA Cl34 123.9(5)
Cl1 C2AA Cl34 91.8(4)
Cl1 C2AA Cl32 121.2(5)
Cl1 C2AA Cl 107.1(5)
Cl2 C2AA Cl33 128.9(4)
Cl2 C2AA Cl34 21.5(3)
Cl2 C2AA Cl32 92.6(5)
Cl2 C2AA Cl 108.1(5)
Cl2 C2AA Cl1 111.7(4)
C22 C23 Ru1 131.0(2)
C28 C23 Ru1 70.26(17)
C28 C23 C22 120.9(3)
C28 C23 C24 117.9(3)
C24 C23 Ru1 69.81(16)
C24 C23 C22 121.3(3)
F13 C12 C14 117.8(3)
F13 C12 C11 120.1(2)
C11 C12 C14 122.1(3)
C2 N6 C5 127.3(2)
C2 N6 C7 111.5(2)
C7 N6 C5 121.3(2)
C30 C29 C26 110.6(3)
C31 C29 C30 111.3(3)
C31 C29 C26 113.5(3)
C2 N9 C10 124.6(2)
C2 N9 C8 111.6(2)
C8 N9 C10 123.7(2)
F21 C20 C11 119.1(2)
F21 C20 C18 118.1(3)
C11 C20 C18 122.8(3)
N9 C10 C11 112.0(2)
F19 C18 C20 121.0(3)
F19 C18 C16 120.4(3)
C16 C18 C20 118.6(3)
N6 C2 Ru1 128.08(19)
N6 C2 N9 103.3(2)
N9 C2 Ru1 128.28(19)
F17 C16 C14 119.7(3)
F17 C16 C18 119.8(3)
C14 C16 C18 120.5(3)
C26 C25 Ru1 75.46(15)
C24 C25 Ru1 71.68(16)
C24 C25 C26 122.0(2)
C7 C8 N9 106.3(2)
C23 C28 Ru1 72.30(17)
C23 C28 C27 121.2(3)
C27 C28 Ru1 73.76(16)
C28 C27 Ru1 68.83(16)
C26 C27 Ru1 73.21(16)
C26 C27 C28 121.8(3)
C29 C26 Ru1 129.3(2)
C25 C26 Ru1 66.77(15)
C25 C26 C29 119.2(2)
C27 C26 Ru1 70.93(16)
C27 C26 C29 123.9(3)
C27 C26 C25 116.8(3)
C8 C7 N6 107.4(3)
C23 C24 Ru1 72.25(16)
C25 C24 Ru1 70.44(16)
C25 C24 C23 120.1(3)

loop_
_geom_bond_atom_site_label_1
_geom_bond_atom_site_label_2
_geom_bond_distance
Ru1 Cl4 2.4205(7)
Ru1 Cl3 2.4229(7)
Ru1 C23 2.202(3)
Ru1 C2 2.065(3)
Ru1 C25 2.154(3)
Ru1 C28 2.176(3)
Ru1 C27 2.240(3)
Ru1 C26 2.269(3)
Ru1 C24 2.170(3)
Cl33 C2AA 1.714(9)
Cl34 C2AA 1.786(8)
Cl32 C2AA 1.730(7)
F13 C12 1.338(4)
F19 C18 1.328(4)
F15 C14 1.340(4)
F21 C20 1.343(4)
F17 C16 1.343(3)
C22 C23 1.509(4)
C30 C29 1.517(5)
C14 C12 1.379(4)
C14 C16 1.366(5)
C31 C29 1.515(5)
C11 C12 1.376(4)
C11 C20 1.380(4)
C11 C10 1.511(4)
C2AA Cl 1.744(8)
C2AA Cl1 1.721(9)
C2AA Cl2 1.681(9)
C23 C28 1.406(4)
C23 C24 1.422(4)
N6 C5 1.458(3)
N6 C2 1.360(3)
N6 C7 1.378(4)
C29 C26 1.518(4)
N9 C10 1.473(3)
N9 C2 1.365(3)
N9 C8 1.385(4)
C20 C18 1.380(4)
C18 C16 1.371(5)
C25 C26 1.436(4)
C25 C24 1.403(4)
C8 C7 1.336(4)
C28 C27 1.417(4)
C27 C26 1.388(4)
